data_7052121
loop_
_publ_author_name
'Mezei, Gellert'
'Kampf, Jeff W.'
'Pecoraro, Vincent L.'

_publ_section_title
;
 Temperature-, molar ratio- and counterion-effects on the crystal
 growth of bipyridinium-bis(alkylcarboxylic acid)?crown ether
 pseudorotaxanes
;
_journal_issue 3
_journal_name_full 'New Journal of Chemistry'
_journal_page_first 439
_journal_paper_doi 10.1039/b615273b
_journal_volume 31
_journal_year 2007
_chemical_formula_moiety 'C36 H44 O10, C18 H22 N2 O4, 2(P F6)'
_chemical_formula_sum 'C54 H66 F12 N2 O14 P2'
_chemical_formula_weight 1257.03
_chemical_name_systematic
;
?
;
_space_group_IT_number 2
_symmetry_cell_setting triclinic
_symmetry_space_group_name_Hall '-P 1'
_symmetry_space_group_name_H-M 'P -1'
_atom_sites_solution_hydrogens geom
_atom_sites_solution_primary direct
_atom_sites_solution_secondary difmap
_audit_creation_method SHELXL-97
_cell_angle_alpha 69.539(3)
_cell_angle_beta 81.494(3)
_cell_angle_gamma 74.025(3)
_cell_formula_units_Z 1
_cell_length_a 10.405(2)
_cell_length_b 11.148(2)
_cell_length_c 14.021(3)
_cell_measurement_reflns_used 6425
_cell_measurement_temperature 123(2)
_cell_measurement_theta_max 23.32
_cell_measurement_theta_min 2.49
_cell_volume 1462.5(5)
_computing_cell_refinement 'Bruker SMART'
_computing_data_collection 'Bruker SMART'
_computing_data_reduction 'Bruker SHELXTL'
_computing_molecular_graphics 'Bruker SHELXTL'
_computing_publication_material 'Bruker SHELXTL'
_computing_structure_refinement 'Bruker SHELXTL'
_computing_structure_solution 'Bruker SHELXTL'
_diffrn_ambient_temperature 123(2)
_diffrn_measured_fraction_theta_full 0.995
_diffrn_measured_fraction_theta_max 0.995
_diffrn_measurement_device_type 'CCD area detector'
_diffrn_measurement_method 'phi and omega scans'
_diffrn_radiation_monochromator graphite
_diffrn_radiation_source 'fine-focus sealed tube'
_diffrn_radiation_type MoK\a
_diffrn_radiation_wavelength 0.71073
_diffrn_reflns_av_R_equivalents 0.0328
_diffrn_reflns_av_sigmaI/netI 0.0245
_diffrn_reflns_limit_h_max 13
_diffrn_reflns_limit_h_min -13
_diffrn_reflns_limit_k_max 14
_diffrn_reflns_limit_k_min -14
_diffrn_reflns_limit_l_max 18
_diffrn_reflns_limit_l_min -18
_diffrn_reflns_number 30954
_diffrn_reflns_theta_full 28.32
_diffrn_reflns_theta_max 28.32
_diffrn_reflns_theta_min 2.01
_exptl_absorpt_coefficient_mu 0.177
_exptl_absorpt_correction_T_max 0.9454
_exptl_absorpt_correction_T_min 0.9244
_exptl_absorpt_correction_type multi-scan
_exptl_absorpt_process_details
;
Blessing, R. Acta Cryst. (1995) A51 33-38.
Sheldrick, G. SADABS (Version 2.10) Bruker/Siemens area
detector absorption and other corrections, University of
Gottingen, Germany 2003.
;
_exptl_crystal_colour red
_exptl_crystal_density_diffrn 1.427
_exptl_crystal_density_method 'not measured'
_exptl_crystal_description block
_exptl_crystal_F_000 654
_exptl_crystal_size_max 0.45
_exptl_crystal_size_mid 0.45
_exptl_crystal_size_min 0.32
_refine_diff_density_max 0.685
_refine_diff_density_min -0.620
_refine_diff_density_rms 0.070
_refine_ls_extinction_method none
_refine_ls_goodness_of_fit_ref 1.020
_refine_ls_hydrogen_treatment mixed
_refine_ls_matrix_type full
_refine_ls_number_parameters 379
_refine_ls_number_reflns 7233
_refine_ls_number_restraints 0
_refine_ls_restrained_S_all 1.020
_refine_ls_R_factor_all 0.0748
_refine_ls_R_factor_gt 0.0592
_refine_ls_shift/su_max 0.005
_refine_ls_shift/su_mean 0.000
_refine_ls_structure_factor_coef Fsqd
_refine_ls_weighting_details 'calc w=1/[\s^2^(Fo^2^)+(0.0854P)^2^+1.6976P] where P=(Fo^2^+2Fc^2^)/3'
_refine_ls_weighting_scheme calc
_refine_ls_wR_factor_gt 0.1653
_refine_ls_wR_factor_ref 0.1782
_reflns_number_gt 5701
_reflns_number_total 7233
_reflns_threshold_expression >2sigma(I)
_cod_data_source_file b615273b.txt
_cod_data_source_block Pseudorotaxane_Ib(gm11)
_cod_depositor_comments
;
The following automatic conversions were performed:
'_symmetry_cell_setting' value 'Triclinic' changed to 'triclinic'
according to '/home/saulius/struct/CIF-dictionaries/cif_core.dic'
dictionary named 'cif_core.dic' version 2.4.1 from 2010-06-29.

Automatic conversion script
Id: cif_fix_enum 1527 2010-12-29 10:47:43Z saulius 
;
_cod_original_cell_volume 1462.4(5)
_cod_original_sg_symbol_H-M P-1
_cod_database_code 7052121

loop_
_symmetry_equiv_pos_as_xyz
'x, y, z'
'-x, -y, -z'

loop_
_atom_site_label
_atom_site_type_symbol
_atom_site_fract_x
_atom_site_fract_y
_atom_site_fract_z
_atom_site_U_iso_or_equiv
_atom_site_adp_type
_atom_site_occupancy
_atom_site_symmetry_multiplicity
_atom_site_calc_flag
_atom_site_refinement_flags
_atom_site_disorder_assembly
_atom_site_disorder_group
P1 P -0.00683(6) 1.00942(5) 0.28107(5) 0.03050(16) Uani 1 1 d . . .
F1 F 0.0941(2) 0.93186(17) 0.36992(15) 0.0600(5) Uani 1 1 d . . .
F2 F 0.10432(17) 0.96448(15) 0.20070(14) 0.0509(4) Uani 1 1 d . . .
F3 F -0.06053(16) 0.87950(13) 0.30460(11) 0.0406(3) Uani 1 1 d . . .
F4 F -0.10886(16) 1.08663(14) 0.19264(12) 0.0427(4) Uani 1 1 d . . .
F5 F -0.11973(19) 1.05624(16) 0.36028(13) 0.0511(4) Uani 1 1 d . . .
F6 F 0.04509(16) 1.14025(14) 0.25772(13) 0.0450(4) Uani 1 1 d . . .
O1 O 0.5228(3) 0.3255(3) 0.0788(2) 0.0772(8) Uani 1 1 d . . .
H1 H 0.488(7) 0.416(6) 0.014(5) 0.08(2) Uiso 1 1 d . . .
O2 O 0.5441(3) 0.5031(2) 0.10524(19) 0.0701(7) Uani 1 1 d . . .
O3 O 0.6958(2) 0.7319(3) 0.05677(18) 0.0579(6) Uani 1 1 d . . .
O4 O 0.5580(2) 0.8130(3) 0.2234(2) 0.0695(8) Uani 1 1 d . . .
O5 O 0.57506(19) 0.79341(18) 0.42033(14) 0.0414(4) Uani 1 1 d . . .
O6 O 0.81916(18) 0.43819(17) 0.80998(13) 0.0385(4) Uani 1 1 d . . .
O7 O 1.0269(2) 0.3652(2) 0.93587(14) 0.0534(5) Uani 1 1 d . . .
N1 N 0.84713(17) 0.42898(18) 0.32457(13) 0.0240(3) Uani 1 1 d . . .
C1 C 0.5535(2) 0.3855(3) 0.1344(2) 0.0364(5) Uani 1 1 d . . .
C2 C 0.5985(2) 0.2946(2) 0.23766(19) 0.0336(5) Uani 1 1 d . . .
H2A H 0.6705 0.2193 0.2288 0.040 Uiso 1 1 calc R . .
H2B H 0.5225 0.2591 0.2772 0.040 Uiso 1 1 calc R . .
C3 C 0.6502(2) 0.3593(2) 0.29926(18) 0.0316(5) Uani 1 1 d . . .
H3A H 0.5818 0.4394 0.3033 0.038 Uiso 1 1 calc R . .
H3B H 0.6642 0.2975 0.3696 0.038 Uiso 1 1 calc R . .
C4 C 0.7813(2) 0.3971(2) 0.25195(16) 0.0287(4) Uani 1 1 d . . .
H4A H 0.8425 0.3231 0.2323 0.034 Uiso 1 1 calc R . .
H4B H 0.7630 0.4746 0.1894 0.034 Uiso 1 1 calc R . .
C5 C 0.8454(2) 0.5552(2) 0.31096(16) 0.0284(4) Uani 1 1 d . . .
H5A H 0.8029 0.6241 0.2546 0.034 Uiso 1 1 calc R . .
C6 C 0.9053(2) 0.5846(2) 0.37882(16) 0.0271(4) Uani 1 1 d . . .
H6A H 0.9041 0.6738 0.3684 0.033 Uiso 1 1 calc R . .
C7 C 0.96780(19) 0.48486(19) 0.46273(14) 0.0210(4) Uani 1 1 d . . .
C8 C 0.9664(2) 0.3554(2) 0.47435(16) 0.0245(4) Uani 1 1 d . . .
H8A H 1.0070 0.2847 0.5306 0.029 Uiso 1 1 calc R . .
C9 C 0.9064(2) 0.3301(2) 0.40485(16) 0.0254(4) Uani 1 1 d . . .
H9A H 0.9066 0.2417 0.4134 0.030 Uiso 1 1 calc R . .
C10 C 0.8998(3) 0.6538(4) -0.0207(2) 0.0624(9) Uani 1 1 d . . .
H10A H 0.8713 0.5723 -0.0107 0.075 Uiso 1 1 calc R . .
H10B H 0.9590 0.6702 -0.0837 0.075 Uiso 1 1 calc R . .
C11 C 0.7832(4) 0.7630(4) -0.0332(3) 0.0635(9) Uani 1 1 d . . .
H11A H 0.8098 0.8450 -0.0418 0.076 Uiso 1 1 calc R . .
H11B H 0.7370 0.7762 -0.0942 0.076 Uiso 1 1 calc R . .
C12 C 0.5833(4) 0.8354(3) 0.0476(2) 0.0562(8) Uani 1 1 d . . .
H12A H 0.5338 0.8465 -0.0113 0.067 Uiso 1 1 calc R . .
H12B H 0.6103 0.9182 0.0354 0.067 Uiso 1 1 calc R . .
C13 C 0.4973(3) 0.8081(3) 0.1408(2) 0.0498(7) Uani 1 1 d . . .
H13A H 0.4101 0.8740 0.1300 0.060 Uiso 1 1 calc R . .
H13B H 0.4803 0.7197 0.1576 0.060 Uiso 1 1 calc R . .
C14 C 0.4936(3) 0.9179(3) 0.2581(2) 0.0434(6) Uani 1 1 d . . .
H14A H 0.4018 0.9101 0.2854 0.052 Uiso 1 1 calc R . .
H14B H 0.4869 1.0021 0.2012 0.052 Uiso 1 1 calc R . .
C15 C 0.5723(3) 0.9165(2) 0.34066(19) 0.0387(5) Uani 1 1 d . . .
H15A H 0.6644 0.9239 0.3141 0.046 Uiso 1 1 calc R . .
H15B H 0.5286 0.9911 0.3663 0.046 Uiso 1 1 calc R . .
C16 C 0.6401(2) 0.7686(2) 0.50535(17) 0.0310(5) Uani 1 1 d . . .
C17 C 0.6791(2) 0.8615(2) 0.5306(2) 0.0359(5) Uani 1 1 d . . .
H17A H 0.6642 0.9501 0.4862 0.043 Uiso 1 1 calc R . .
C18 C 0.7415(2) 0.8242(2) 0.6229(2) 0.0349(5) Uani 1 1 d . . .
H18A H 0.7678 0.8886 0.6405 0.042 Uiso 1 1 calc R . .
C19 C 0.7648(2) 0.6970(2) 0.68737(18) 0.0306(5) Uani 1 1 d . . .
H19A H 0.8048 0.6741 0.7500 0.037 Uiso 1 1 calc R . .
C20 C 0.7292(2) 0.5990(2) 0.66078(17) 0.0268(4) Uani 1 1 d . . .
C21 C 0.7601(2) 0.4632(2) 0.72211(17) 0.0295(4) Uani 1 1 d . . .
C22 C 0.7321(2) 0.3687(2) 0.69171(18) 0.0323(5) Uani 1 1 d . . .
H22A H 0.7563 0.2783 0.7320 0.039 Uiso 1 1 calc R . .
C23 C 0.6673(2) 0.4067(2) 0.60068(18) 0.0304(5) Uani 1 1 d . . .
H23A H 0.6461 0.3412 0.5810 0.037 Uiso 1 1 calc R . .
C24 C 0.6342(2) 0.5354(2) 0.54007(17) 0.0284(4) Uani 1 1 d . . .
H24A H 0.5901 0.5592 0.4791 0.034 Uiso 1 1 calc R . .
C25 C 0.6662(2) 0.6340(2) 0.56875(17) 0.0266(4) Uani 1 1 d . . .
C26 C 0.8662(3) 0.3025(3) 0.8699(2) 0.0457(6) Uani 1 1 d . . .
H26A H 0.9368 0.2564 0.8304 0.055 Uiso 1 1 calc R . .
H26B H 0.7917 0.2577 0.8888 0.055 Uiso 1 1 calc R . .
C27 C 0.9214(3) 0.2994(3) 0.9638(2) 0.0511(7) Uani 1 1 d . . .
H27A H 0.8497 0.3431 1.0040 0.061 Uiso 1 1 calc R . .
H27B H 0.9553 0.2067 1.0067 0.061 Uiso 1 1 calc R . .
Q1 C 0.7883(12) 0.6368(12) -0.0036(9) 0.048(3) Uiso 0.25 1 d P . .
Q2 C 0.6956(14) 0.6548(15) 0.0800(11) 0.052(3) Uiso 0.25 1 d P . .

loop_
_atom_site_aniso_label
_atom_site_aniso_U_11
_atom_site_aniso_U_22
_atom_site_aniso_U_33
_atom_site_aniso_U_23
_atom_site_aniso_U_13
_atom_site_aniso_U_12
P1 0.0385(3) 0.0203(3) 0.0334(3) -0.0062(2) -0.0051(2) -0.0099(2)
F1 0.0741(12) 0.0424(9) 0.0636(11) 0.0020(8) -0.0386(10) -0.0209(8)
F2 0.0501(9) 0.0337(8) 0.0640(11) -0.0180(8) 0.0129(8) -0.0079(7)
F3 0.0568(9) 0.0246(6) 0.0432(8) -0.0054(6) -0.0083(7) -0.0189(6)
F4 0.0487(9) 0.0329(7) 0.0409(8) -0.0031(6) -0.0124(7) -0.0072(6)
F5 0.0702(11) 0.0441(9) 0.0454(9) -0.0217(7) 0.0148(8) -0.0240(8)
F6 0.0524(9) 0.0271(7) 0.0593(10) -0.0114(7) -0.0045(7) -0.0185(6)
O1 0.119(2) 0.0529(14) 0.0726(17) -0.0262(13) -0.0495(16) -0.0116(14)
O2 0.109(2) 0.0465(12) 0.0658(15) -0.0192(11) -0.0459(14) -0.0129(13)
O3 0.0533(13) 0.0743(17) 0.0499(13) -0.0265(12) 0.0039(10) -0.0165(12)
O4 0.0600(13) 0.0811(17) 0.0712(15) -0.0507(14) -0.0305(12) 0.0248(12)
O5 0.0504(10) 0.0368(9) 0.0356(9) -0.0009(7) -0.0147(8) -0.0163(8)
O6 0.0461(10) 0.0362(9) 0.0329(9) -0.0099(7) -0.0108(7) -0.0066(7)
O7 0.0467(11) 0.0832(16) 0.0287(9) -0.0142(10) -0.0063(8) -0.0162(10)
N1 0.0239(8) 0.0298(9) 0.0222(8) -0.0118(7) 0.0017(6) -0.0096(7)
C1 0.0313(11) 0.0388(13) 0.0467(14) -0.0228(11) -0.0092(10) -0.0051(9)
C2 0.0265(10) 0.0398(12) 0.0406(13) -0.0195(11) -0.0043(9) -0.0082(9)
C3 0.0258(10) 0.0424(12) 0.0327(11) -0.0193(10) -0.0006(8) -0.0092(9)
C4 0.0303(10) 0.0372(11) 0.0255(10) -0.0164(9) -0.0016(8) -0.0111(9)
C5 0.0344(11) 0.0272(10) 0.0241(10) -0.0047(8) -0.0034(8) -0.0119(9)
C6 0.0353(11) 0.0229(9) 0.0241(10) -0.0041(8) -0.0029(8) -0.0127(8)
C7 0.0213(8) 0.0230(9) 0.0206(9) -0.0082(7) 0.0020(7) -0.0086(7)
C8 0.0254(9) 0.0214(9) 0.0272(10) -0.0088(8) -0.0025(8) -0.0046(7)
C9 0.0266(10) 0.0227(9) 0.0297(10) -0.0119(8) -0.0018(8) -0.0059(8)
C10 0.0476(17) 0.102(3) 0.0365(15) -0.0291(17) -0.0083(12) -0.0041(17)
C11 0.069(2) 0.074(2) 0.0450(17) -0.0142(16) -0.0060(15) -0.0188(18)
C12 0.0650(19) 0.0575(18) 0.0448(16) -0.0042(14) -0.0175(14) -0.0214(15)
C13 0.0459(15) 0.0548(17) 0.0502(16) -0.0225(14) -0.0138(13) -0.0017(13)
C14 0.0482(15) 0.0366(13) 0.0356(13) -0.0071(11) -0.0085(11) 0.0023(11)
C15 0.0447(13) 0.0292(11) 0.0357(12) -0.0059(10) -0.0031(10) -0.0041(10)
C16 0.0286(10) 0.0336(11) 0.0313(11) -0.0093(9) -0.0012(9) -0.0098(9)
C17 0.0350(12) 0.0296(11) 0.0434(13) -0.0108(10) -0.0013(10) -0.0101(9)
C18 0.0312(11) 0.0345(12) 0.0459(13) -0.0205(11) -0.0005(10) -0.0101(9)
C19 0.0258(10) 0.0381(12) 0.0345(11) -0.0194(10) 0.0004(8) -0.0092(9)
C20 0.0210(9) 0.0320(11) 0.0294(10) -0.0134(9) 0.0028(8) -0.0070(8)
C21 0.0251(10) 0.0345(11) 0.0286(10) -0.0107(9) 0.0007(8) -0.0073(8)
C22 0.0310(11) 0.0290(11) 0.0360(12) -0.0091(9) 0.0014(9) -0.0094(9)
C23 0.0259(10) 0.0336(11) 0.0377(12) -0.0172(10) 0.0041(9) -0.0122(9)
C24 0.0226(9) 0.0345(11) 0.0312(11) -0.0136(9) 0.0005(8) -0.0094(8)
C25 0.0205(9) 0.0306(10) 0.0300(10) -0.0120(9) 0.0018(8) -0.0072(8)
C26 0.0559(16) 0.0394(14) 0.0367(13) -0.0034(11) -0.0096(12) -0.0115(12)
C27 0.0605(18) 0.0558(17) 0.0285(12) -0.0023(12) -0.0065(12) -0.0136(14)

loop_
_atom_type_symbol
_atom_type_description
_atom_type_scat_dispersion_real
_atom_type_scat_dispersion_imag
_atom_type_scat_source
C C 0.0033 0.0016 'International Tables Vol C Tables 4.2.6.8 and 6.1.1.4'
H H 0.0000 0.0000 'International Tables Vol C Tables 4.2.6.8 and 6.1.1.4'
N N 0.0061 0.0033 'International Tables Vol C Tables 4.2.6.8 and 6.1.1.4'
O O 0.0106 0.0060 'International Tables Vol C Tables 4.2.6.8 and 6.1.1.4'
F F 0.0171 0.0103 'International Tables Vol C Tables 4.2.6.8 and 6.1.1.4'
P P 0.1023 0.0942 'International Tables Vol C Tables 4.2.6.8 and 6.1.1.4'

loop_
_geom_angle_atom_site_label_1
_geom_angle_atom_site_label_2
_geom_angle_atom_site_label_3
_geom_angle
_geom_angle_site_symmetry_1
_geom_angle_site_symmetry_3
_geom_angle_publ_flag
F1 P1 F4 179.54(11) . . ?
F1 P1 F2 90.35(11) . . ?
F4 P1 F2 89.97(10) . . ?
F1 P1 F5 90.52(11) . . ?
F4 P1 F5 89.16(10) . . ?
F2 P1 F5 179.10(11) . . ?
F1 P1 F6 90.58(9) . . ?
F4 P1 F6 89.75(9) . . ?
F2 P1 F6 90.23(9) . . ?
F5 P1 F6 89.53(9) . . ?
F1 P1 F3 89.80(9) . . ?
F4 P1 F3 89.87(8) . . ?
F2 P1 F3 90.32(9) . . ?
F5 P1 F3 89.92(9) . . ?
F6 P1 F3 179.33(9) . . ?
C12 O3 C11 109.0(3) . . ?
C14 O4 C13 114.2(2) . . ?
C16 O5 C15 117.79(19) . . ?
C21 O6 C26 117.2(2) . . ?
C27 O7 C10 112.9(2) . 2_766 ?
C5 N1 C9 120.54(18) . . ?
C5 N1 C4 120.23(18) . . ?
C9 N1 C4 119.22(18) . . ?
O2 C1 O1 122.7(3) . . ?
O2 C1 C2 123.8(2) . . ?
O1 C1 C2 113.5(2) . . ?
C1 C2 C3 114.4(2) . . ?
C4 C3 C2 112.08(18) . . ?
N1 C4 C3 111.30(17) . . ?
N1 C5 C6 120.1(2) . . ?
C5 C6 C7 120.95(19) . . ?
C8 C7 C6 117.02(18) . . ?
C8 C7 C7 121.4(2) . 2_766 ?
C6 C7 C7 121.6(2) . 2_766 ?
C9 C8 C7 120.30(19) . . ?
N1 C9 C8 121.06(19) . . ?
O7 C10 C11 112.1(3) 2_766 . ?
O3 C11 C10 107.6(3) . . ?
O3 C12 C13 109.5(3) . . ?
O4 C13 C12 110.8(3) . . ?
O4 C14 C15 108.9(2) . . ?
O5 C15 C14 106.4(2) . . ?
O5 C16 C17 125.0(2) . . ?
O5 C16 C25 113.7(2) . . ?
C17 C16 C25 121.2(2) . . ?
C16 C17 C18 119.6(2) . . ?
C19 C18 C17 121.1(2) . . ?
C18 C19 C20 120.0(2) . . ?
C25 C20 C19 119.9(2) . . ?
C25 C20 C21 117.93(19) . . ?
C19 C20 C21 122.1(2) . . ?
O6 C21 C22 124.7(2) . . ?
O6 C21 C20 114.18(19) . . ?
C22 C21 C20 121.1(2) . . ?
C21 C22 C23 119.7(2) . . ?
C24 C23 C22 121.4(2) . . ?
C23 C24 C25 119.6(2) . . ?
C20 C25 C24 120.2(2) . . ?
C20 C25 C16 118.1(2) . . ?
C24 C25 C16 121.7(2) . . ?
O6 C26 C27 107.7(2) . . ?
O7 C27 C26 109.7(2) . . ?

loop_
_geom_bond_atom_site_label_1
_geom_bond_atom_site_label_2
_geom_bond_distance
_geom_bond_site_symmetry_2
_geom_bond_publ_flag
P1 F1 1.5925(17) . ?
P1 F4 1.5954(16) . ?
P1 F2 1.5964(17) . ?
P1 F5 1.6023(17) . ?
P1 F6 1.6043(15) . ?
P1 F3 1.6048(14) . ?
O1 C1 1.308(3) . ?
O2 C1 1.210(3) . ?
O3 C12 1.384(4) . ?
O3 C11 1.437(4) . ?
O4 C14 1.388(3) . ?
O4 C13 1.422(3) . ?
O5 C16 1.364(3) . ?
O5 C15 1.431(3) . ?
O6 C21 1.365(3) . ?
O6 C26 1.435(3) . ?
O7 C27 1.418(4) . ?
O7 C10 1.431(3) 2_766 ?
N1 C5 1.348(3) . ?
N1 C9 1.351(3) . ?
N1 C4 1.492(3) . ?
C1 C2 1.502(4) . ?
C2 C3 1.530(3) . ?
C3 C4 1.527(3) . ?
C5 C6 1.381(3) . ?
C6 C7 1.399(3) . ?
C7 C8 1.398(3) . ?
C7 C7 1.494(4) 2_766 ?
C8 C9 1.374(3) . ?
C10 O7 1.431(3) 2_766 ?
C10 C11 1.444(5) . ?
C12 C13 1.459(5) . ?
C14 C15 1.506(4) . ?
C16 C17 1.375(3) . ?
C16 C25 1.425(3) . ?
C17 C18 1.412(4) . ?
C18 C19 1.366(4) . ?
C19 C20 1.421(3) . ?
C20 C25 1.416(3) . ?
C20 C21 1.428(3) . ?
C21 C22 1.377(3) . ?
C22 C23 1.408(3) . ?
C23 C24 1.365(3) . ?
C24 C25 1.424(3) . ?
C26 C27 1.499(4) . ?

loop_
_geom_hbond_atom_site_label_D
_geom_hbond_atom_site_label_H
_geom_hbond_atom_site_label_A
_geom_hbond_distance_DH
_geom_hbond_distance_HA
_geom_hbond_distance_DA
_geom_hbond_angle_DHA
_geom_hbond_site_symmetry_A
O1 H1 O2 1.11(7) 1.63(7) 2.674(4) 154(5) 2_665
